data_4116792
loop_
_publ_author_name
'Euan K. Brechin'
'William Clegg'
'Mark Murrie'
'Simon Parsons'
'Simon J. Teat'
'Richard E. P. Winpenny'

_publ_section_title
;
 Nanoscale Cages of Manganese and Nickel with "Rock Salt" Cores
;
_journal_name_full 'Journal of the American Chemical Society'
_journal_page_first 7365
_journal_page_last 7366
_journal_paper_doi 10.1021/ja981011j
_journal_volume 120
_journal_year 1998
_chemical_formula_sum 'C108 H122 Cl N22 Ni11 O24'
_chemical_formula_weight 2793.54
_chemical_name_systematic
; 
 ? 
;
_space_group_IT_number 2
_symmetry_cell_setting triclinic
_symmetry_space_group_name_Hall '-P 1'
_symmetry_space_group_name_H-M 'P -1'
_atom_sites_solution_hydrogens geom
_atom_sites_solution_primary direct
_atom_sites_solution_secondary difmap
_audit_creation_method SHELXL
_cell_angle_alpha 100.88(3)
_cell_angle_beta 90.56(4)
_cell_angle_gamma 107.72(2)
_cell_formula_units_Z 2
_cell_length_a 13.750(5)
_cell_length_b 15.365(4)
_cell_length_c 30.695(9)
_cell_measurement_reflns_used 38
_cell_measurement_temperature 220(2)
_cell_measurement_theta_max 22
_cell_measurement_theta_min 20
_cell_volume 6050(3)
_computing_structure_refinement 'SHELXL-93 (Sheldrick, 1993)'
_computing_structure_solution 'SHELXS-86 (Sheldrick, 1990)'
_diffrn_ambient_temperature 220(2)
_diffrn_measurement_method 'omega with learnt profile'
_diffrn_radiation_monochromator graphite
_diffrn_radiation_source 'fine-focus sealed tube'
_diffrn_radiation_type CuK\a
_diffrn_radiation_wavelength 1.54184
_diffrn_reflns_av_R_equivalents 0.0603
_diffrn_reflns_av_sigmaI/netI 0.0838
_diffrn_reflns_limit_h_max 14
_diffrn_reflns_limit_h_min -15
_diffrn_reflns_limit_k_max 15
_diffrn_reflns_limit_k_min -16
_diffrn_reflns_limit_l_max 34
_diffrn_reflns_limit_l_min -31
_diffrn_reflns_number 15641
_diffrn_reflns_theta_max 60.12
_diffrn_reflns_theta_min 2.94
_exptl_absorpt_coefficient_mu 2.628
_exptl_absorpt_correction_T_max 0.833
_exptl_absorpt_correction_T_min 0.214
_exptl_absorpt_correction_type Psi-scans
_exptl_crystal_colour Green
_exptl_crystal_density_diffrn 1.533
_exptl_crystal_description 'plate developed in (101)'
_exptl_crystal_F_000 2882
_exptl_crystal_size_max 0.39
_exptl_crystal_size_mid 0.27
_exptl_crystal_size_min 0.04
_refine_diff_density_max 0.606
_refine_diff_density_min -0.572
_refine_diff_density_rms 0.096
_refine_ls_extinction_method none
_refine_ls_goodness_of_fit_all 1.025
_refine_ls_goodness_of_fit_obs 1.085
_refine_ls_matrix_type fullcycle
_refine_ls_number_parameters 1504
_refine_ls_number_reflns 14501
_refine_ls_number_restraints 9
_refine_ls_restrained_S_all 1.123
_refine_ls_restrained_S_obs 1.084
_refine_ls_R_factor_all 0.1053
_refine_ls_R_factor_obs 0.0669
_refine_ls_shift/esd_max 0.007
_refine_ls_shift/esd_mean 0.001
_refine_ls_structure_factor_coef Fsqd
_refine_ls_weighting_details 'w=1/[\s^2^(Fo^2^)+(0.0743P)^2^+14.1306P] where P=(Fo^2^+2Fc^2^)/3'
_refine_ls_weighting_scheme calc
_refine_ls_wR_factor_all 0.1890
_refine_ls_wR_factor_obs 0.1484
_reflns_number_observed 10093
_reflns_number_total 14715
_reflns_observed_criterion >2sigma(I)
_cod_data_source_file ja981011j_1.cif
_cod_data_source_block ni9mhp
_cod_depositor_comments
;
The following automatic conversions were performed:

'_refine_ls_weighting_scheme' value 'calc
w=1/[\s^2^(Fo^2^)+(0.0743P)^2^+14.1306P] where P=(Fo^2^+2Fc^2^)/3'
was changed to 'calc'. New tag '_refine_ls_weighting_details' was
created. The value of the new tag was set to
'w=1/[\s^2^(Fo^2^)+(0.0743P)^2^+14.1306P] where P=(Fo^2^+2Fc^2^)/3'.

Automatic conversion script
Id: cif_fix_values 3143 2015-03-26 13:38:13Z robertas 
;
_cod_original_cell_volume 6050.5(32)
_cod_database_code 4116792

loop_
_symmetry_equiv_pos_as_xyz
'x, y, z'
'-x, -y, -z'

loop_
_atom_site_aniso_label
_atom_site_aniso_U_11
_atom_site_aniso_U_22
_atom_site_aniso_U_33
_atom_site_aniso_U_23
_atom_site_aniso_U_13
_atom_site_aniso_U_12
Ni1 0.0210(7) 0.0279(8) 0.0280(7) 0.0085(6) 0.0013(6) 0.0047(6)
Ni2 0.0188(7) 0.0198(7) 0.0226(7) 0.0056(5) -0.0006(5) 0.0055(6)
Ni3 0.0187(7) 0.0173(7) 0.0240(7) 0.0066(5) 0.0003(6) 0.0049(5)
Ni4 0.0213(7) 0.0194(7) 0.0268(7) 0.0061(6) -0.0002(6) 0.0075(6)
Ni5 0.0213(7) 0.0182(7) 0.0245(7) 0.0081(5) 0.0005(6) 0.0041(6)
Ni6 0.0223(7) 0.0210(7) 0.0276(7) 0.0085(6) -0.0021(6) 0.0052(6)
Ni7 0.0199(7) 0.0248(7) 0.0310(8) 0.0047(6) 0.0002(6) 0.0057(6)
Ni8 0.0332(8) 0.0320(8) 0.0254(8) 0.0086(6) 0.0000(6) 0.0067(7)
Ni9 0.0287(8) 0.0216(7) 0.0327(8) 0.0089(6) -0.0011(6) 0.0057(6)
Ni10 0.0353(8) 0.0288(8) 0.0269(8) 0.0116(6) 0.0010(6) 0.0101(7)
Ni11 0.0224(7) 0.0212(7) 0.0336(8) 0.0076(6) -0.0017(6) 0.0030(6)
O1 0.034(3) 0.044(4) 0.042(4) 0.011(3) 0.002(3) 0.013(3)
O6 0.035(3) 0.034(3) 0.058(4) 0.010(3) -0.008(3) 0.010(3)
Cl4 0.0340(12) 0.0413(13) 0.0599(15) 0.0124(11) 0.0020(11) 0.0173(11)
O123 0.021(3) 0.022(3) 0.023(3) 0.006(2) -0.003(2) 0.004(2)
O124 0.025(3) 0.029(3) 0.026(3) 0.007(2) 0.003(2) 0.015(2)
O146 0.016(3) 0.016(3) 0.039(3) 0.006(2) -0.006(2) 0.002(2)
O245 0.021(3) 0.015(3) 0.027(3) 0.009(2) 0.000(2) 0.002(2)
O356 0.021(3) 0.019(3) 0.025(3) 0.006(2) -0.007(2) 0.007(2)
O456 0.032(3) 0.018(3) 0.025(3) 0.010(2) -0.003(2) 0.010(2)
N11 0.041(5) 0.032(4) 0.054(5) 0.008(4) 0.003(4) 0.007(4)
C21 0.058(7) 0.032(5) 0.051(6) 0.018(5) 0.005(5) 0.005(5)
C31 0.039(6) 0.039(6) 0.060(7) 0.018(5) 0.002(5) 0.003(5)
C41 0.050(7) 0.052(7) 0.062(7) 0.009(6) 0.008(6) -0.007(5)
C51 0.073(8) 0.051(7) 0.070(8) 0.032(6) 0.003(7) -0.018(6)
C61 0.075(8) 0.048(7) 0.067(7) 0.041(6) 0.020(6) 0.016(6)
O21 0.050(4) 0.028(3) 0.038(4) 0.010(3) 0.001(3) 0.003(3)
C1M 0.116(11) 0.061(8) 0.072(9) 0.031(7) -0.021(8) 0.015(8)
N12 0.023(4) 0.034(4) 0.036(4) 0.002(3) 0.000(3) 0.004(3)
C22 0.021(5) 0.029(5) 0.035(5) 0.012(4) 0.006(4) 0.002(4)
C32 0.050(6) 0.041(6) 0.042(6) 0.013(5) 0.009(5) 0.008(5)
C42 0.044(7) 0.062(8) 0.098(10) 0.037(7) 0.023(7) -0.012(6)
C52 0.025(5) 0.043(6) 0.087(9) 0.004(6) 0.003(6) -0.020(5)
C62 0.026(5) 0.050(6) 0.060(7) 0.007(5) 0.010(5) 0.005(5)
O22 0.026(3) 0.024(3) 0.030(3) 0.014(2) -0.001(2) 0.007(3)
C2M 0.024(5) 0.066(7) 0.065(7) -0.005(6) -0.015(5) 0.003(5)
N13 0.019(4) 0.024(4) 0.033(4) 0.004(3) -0.001(3) 0.008(3)
C23 0.023(5) 0.032(5) 0.024(4) 0.010(4) -0.006(4) 0.014(4)
C33 0.024(5) 0.031(5) 0.043(5) 0.004(4) 0.000(4) 0.006(4)
C43 0.045(6) 0.035(5) 0.051(6) 0.010(4) 0.002(5) 0.019(5)
C53 0.037(6) 0.049(6) 0.043(6) 0.004(5) 0.008(4) 0.024(5)
C63 0.035(5) 0.036(5) 0.025(5) 0.006(4) -0.002(4) 0.017(4)
O23 0.026(3) 0.022(3) 0.026(3) 0.008(2) 0.000(2) 0.009(2)
C3M 0.027(5) 0.056(7) 0.073(7) 0.011(5) 0.020(5) 0.012(5)
N14 0.019(4) 0.029(4) 0.037(4) 0.003(3) -0.006(3) 0.007(3)
C24 0.016(4) 0.027(5) 0.029(5) 0.005(4) -0.002(4) 0.005(4)
C34 0.032(5) 0.035(5) 0.036(5) 0.000(4) -0.003(4) 0.014(4)
C44 0.047(6) 0.058(6) 0.029(5) 0.011(5) -0.006(5) 0.019(5)
C54 0.039(6) 0.060(7) 0.044(6) 0.017(5) -0.013(5) 0.019(5)
C64 0.021(5) 0.032(5) 0.061(7) 0.011(5) -0.005(4) 0.010(4)
O24 0.021(3) 0.027(3) 0.031(3) 0.006(2) -0.005(3) 0.005(3)
C4M 0.034(5) 0.062(7) 0.053(6) 0.014(5) 0.001(5) 0.028(5)
N15 0.035(4) 0.043(5) 0.028(4) 0.014(4) -0.003(4) 0.004(4)
C25 0.038(6) 0.040(6) 0.043(6) 0.022(5) -0.003(5) 0.007(5)
C35 0.056(7) 0.043(6) 0.081(8) 0.029(6) -0.002(6) 0.015(6)
C45 0.071(8) 0.068(8) 0.084(9) 0.041(7) -0.017(7) 0.022(7)
C55 0.059(7) 0.094(10) 0.062(8) 0.043(8) -0.017(6) 0.022(7)
C65 0.050(6) 0.061(7) 0.035(6) 0.019(5) -0.007(5) 0.005(6)
O25 0.041(4) 0.027(3) 0.033(3) 0.006(3) -0.010(3) 0.008(3)
C5M 0.076(8) 0.080(8) 0.025(6) 0.014(6) -0.025(5) -0.002(7)
N16 0.032(4) 0.039(4) 0.026(4) 0.009(3) 0.005(3) 0.011(3)
C26 0.026(5) 0.033(5) 0.029(5) 0.008(4) -0.002(4) 0.012(4)
C36 0.042(6) 0.044(6) 0.045(6) 0.016(5) 0.006(5) 0.012(5)
C46 0.065(7) 0.035(5) 0.047(6) 0.005(5) 0.007(5) 0.023(5)
C56 0.072(8) 0.057(7) 0.037(6) 0.001(5) 0.016(5) 0.029(6)
C66 0.047(6) 0.060(7) 0.026(5) 0.013(5) -0.002(4) 0.018(5)
O26 0.023(3) 0.026(3) 0.021(3) 0.004(2) -0.003(2) 0.008(2)
C6M 0.083(9) 0.080(8) 0.052(7) 0.016(6) 0.046(6) 0.026(7)
N17 0.043(5) 0.041(4) 0.022(4) 0.009(3) 0.000(3) 0.011(4)
C27 0.024(5) 0.030(5) 0.027(5) 0.005(4) 0.010(4) 0.005(4)
C37 0.033(5) 0.047(6) 0.039(5) 0.019(4) 0.010(4) 0.018(5)
C47 0.035(6) 0.049(6) 0.065(7) 0.015(5) 0.016(5) 0.003(5)
C57 0.057(7) 0.049(7) 0.065(8) 0.027(6) 0.029(6) 0.003(6)
C67 0.058(7) 0.040(6) 0.037(6) 0.016(4) 0.013(5) -0.001(5)
O27 0.024(3) 0.045(4) 0.027(3) 0.012(3) 0.005(3) 0.010(3)
C7M 0.071(8) 0.064(7) 0.042(6) 0.027(5) 0.007(6) 0.003(6)
N18 0.039(4) 0.024(4) 0.038(4) 0.009(3) -0.002(3) 0.013(4)
C28 0.042(5) 0.016(4) 0.026(5) 0.008(4) -0.005(4) 0.011(4)
C38 0.036(5) 0.033(5) 0.049(6) 0.016(4) 0.008(4) 0.021(4)
C48 0.062(7) 0.047(6) 0.055(6) 0.022(5) 0.020(6) 0.029(6)
C58 0.067(7) 0.031(5) 0.046(6) 0.014(4) 0.013(5) 0.034(5)
C68 0.056(6) 0.027(5) 0.037(5) 0.009(4) -0.002(5) 0.018(5)
O28 0.033(3) 0.022(3) 0.034(3) 0.007(3) 0.002(3) 0.012(3)
C8M 0.062(7) 0.042(6) 0.057(7) -0.007(5) -0.017(6) 0.001(5)
N19 0.030(4) 0.023(4) 0.027(4) 0.009(3) 0.005(3) 0.006(3)
C29 0.029(5) 0.023(4) 0.034(5) 0.002(4) 0.000(4) 0.012(4)
C39 0.035(5) 0.030(5) 0.040(5) 0.010(4) -0.011(4) -0.004(4)
C49 0.039(6) 0.048(6) 0.049(6) 0.012(5) -0.022(5) 0.005(5)
C59 0.039(6) 0.040(6) 0.081(8) 0.022(6) -0.007(6) -0.011(5)
C69 0.031(5) 0.021(5) 0.052(6) 0.011(4) -0.005(5) 0.003(4)
O29 0.028(3) 0.023(3) 0.027(3) 0.006(2) -0.009(2) 0.006(3)
C9M 0.039(6) 0.050(6) 0.070(7) 0.037(6) 0.004(5) -0.001(5)
N110 0.027(4) 0.016(4) 0.040(4) 0.013(3) -0.006(3) 0.002(3)
C210 0.030(5) 0.020(4) 0.034(5) 0.007(4) -0.003(4) 0.007(4)
C310 0.033(5) 0.023(5) 0.042(5) 0.013(4) 0.005(4) 0.004(4)
C410 0.045(6) 0.049(6) 0.036(5) 0.025(5) 0.000(4) 0.010(5)
C510 0.048(6) 0.030(5) 0.048(6) 0.018(5) -0.008(5) 0.009(5)
C610 0.034(5) 0.026(5) 0.050(6) 0.011(4) -0.007(4) 0.004(4)
O210 0.036(3) 0.013(3) 0.031(3) 0.008(2) 0.002(3) 0.005(2)
C10M 0.071(7) 0.022(5) 0.050(6) 0.015(4) -0.009(5) 0.010(5)
N111 0.033(4) 0.025(4) 0.021(4) 0.011(3) 0.001(3) 0.009(3)
C211 0.033(5) 0.030(5) 0.024(5) 0.010(4) 0.003(4) 0.003(4)
C311 0.028(5) 0.036(5) 0.033(5) 0.008(4) 0.009(4) 0.013(4)
C411 0.038(6) 0.051(6) 0.054(7) 0.019(5) 0.008(5) 0.025(5)
C511 0.052(6) 0.041(6) 0.040(6) 0.008(4) 0.002(5) 0.028(5)
C611 0.049(6) 0.033(5) 0.019(5) -0.002(4) -0.007(4) 0.003(5)
O211 0.030(3) 0.021(3) 0.023(3) 0.002(2) 0.006(2) 0.009(2)
C11M 0.085(8) 0.060(7) 0.032(6) -0.003(5) -0.002(5) 0.034(6)
N112 0.039(4) 0.039(4) 0.033(4) 0.014(3) -0.002(4) 0.018(4)
C212 0.046(6) 0.027(5) 0.034(5) 0.010(4) -0.004(4) 0.017(4)
C312 0.053(6) 0.049(6) 0.048(6) 0.019(5) 0.007(5) 0.026(5)
C412 0.064(7) 0.055(7) 0.085(8) 0.042(6) 0.009(7) 0.024(6)
C512 0.062(7) 0.055(7) 0.063(7) 0.039(6) 0.019(6) 0.025(6)
C612 0.045(6) 0.047(6) 0.050(6) 0.023(5) 0.013(5) 0.011(5)
O212 0.045(4) 0.031(3) 0.037(3) 0.012(3) 0.003(3) 0.017(3)
C12M 0.073(8) 0.059(7) 0.068(7) 0.047(6) 0.029(6) 0.030(6)
N113 0.042(5) 0.049(5) 0.023(4) 0.012(4) -0.002(4) 0.021(4)
C213 0.033(5) 0.033(5) 0.022(5) -0.002(4) -0.004(4) 0.009(4)
C313 0.043(6) 0.040(6) 0.045(6) 0.007(5) -0.023(5) -0.007(5)
C413 0.051(7) 0.053(7) 0.059(7) 0.000(6) -0.012(6) -0.002(5)
C513 0.050(7) 0.066(8) 0.040(6) 0.006(6) -0.019(5) 0.007(6)
C613 0.043(6) 0.061(7) 0.029(6) 0.005(5) 0.001(5) 0.031(6)
O213 0.035(3) 0.029(3) 0.024(3) 0.009(3) -0.008(3) 0.002(3)
C13M 0.064(7) 0.080(8) 0.025(5) 0.019(5) -0.004(5) 0.034(6)
N114 0.031(4) 0.023(4) 0.030(4) 0.006(3) -0.001(3) 0.008(3)
C214 0.040(5) 0.023(5) 0.028(5) 0.000(4) -0.002(4) 0.015(4)
C314 0.038(5) 0.039(5) 0.039(5) 0.011(4) 0.014(4) 0.003(4)
C414 0.045(6) 0.040(6) 0.042(6) 0.001(5) 0.012(5) 0.012(5)
C514 0.047(6) 0.040(6) 0.058(6) 0.001(5) 0.010(5) 0.025(5)
C614 0.027(5) 0.025(5) 0.047(6) 0.009(4) 0.003(4) 0.000(4)
O214 0.028(3) 0.018(3) 0.029(3) 0.007(2) -0.002(2) 0.005(2)
C14M 0.054(6) 0.025(5) 0.070(7) 0.009(5) 0.002(5) 0.017(5)
N115 0.035(4) 0.019(4) 0.029(4) 0.006(3) 0.002(3) 0.006(3)
C215 0.021(5) 0.020(4) 0.034(5) 0.011(4) 0.003(4) 0.007(4)
C315 0.041(6) 0.027(5) 0.043(5) 0.014(4) -0.005(5) 0.010(4)
C415 0.062(7) 0.047(6) 0.053(6) 0.027(5) -0.002(5) 0.030(6)
C515 0.064(7) 0.031(5) 0.049(6) 0.031(5) 0.008(5) 0.024(5)
C615 0.048(6) 0.020(5) 0.040(5) 0.014(4) 0.003(5) 0.007(4)
O215 0.025(3) 0.022(3) 0.028(3) 0.009(2) -0.003(2) 0.004(2)
C15M 0.046(6) 0.029(5) 0.064(7) 0.020(5) 0.009(5) -0.010(5)
N116 0.033(4) 0.026(4) 0.039(4) 0.014(3) 0.000(3) 0.004(4)
C216 0.027(5) 0.024(5) 0.030(5) 0.010(4) -0.001(4) -0.002(4)
C316 0.023(5) 0.043(6) 0.069(7) 0.016(5) 0.004(5) 0.007(5)
C416 0.017(5) 0.067(7) 0.073(7) 0.013(6) -0.005(5) -0.002(5)
C516 0.033(6) 0.039(6) 0.052(6) 0.002(5) -0.002(5) -0.003(5)
C616 0.038(6) 0.025(5) 0.044(6) 0.012(4) -0.001(4) -0.001(4)
O216 0.026(3) 0.035(4) 0.050(4) -0.001(3) 0.002(3) -0.002(3)
C16M 0.061(7) 0.029(5) 0.057(7) -0.010(5) -0.008(5) 0.000(5)
N1V 0.133(15) 0.159(17) 0.330(28) 0.149(18) -0.047(16) 0.006(13)
C2V 0.070(10) 0.066(10) 0.221(21) 0.049(11) -0.038(12) 0.005(8)
C3V 0.080(10) 0.064(9) 0.220(19) 0.024(11) -0.064(12) 0.006(8)
N1W 0.124(14) 0.112(13) 0.330(28) -0.005(15) -0.017(15) -0.015(11)
C2W 0.143(17) 0.141(16) 0.081(11) 0.055(12) 0.001(11) 0.098(15)
C3W 0.192(20) 0.096(11) 0.063(9) 0.048(9) 0.029(10) 0.099(14)
N1X 0.068(7) 0.117(10) 0.087(8) 0.046(7) 0.014(6) 0.035(7)
C2X 0.084(9) 0.060(7) 0.061(8) 0.028(6) 0.023(7) 0.030(7)
C3X 0.130(12) 0.080(9) 0.070(9) 0.007(7) -0.031(8) 0.063(9)
N1Y 0.363(33) 0.135(16) 0.155(17) 0.045(14) 0.031(19) 0.013(18)
C2Y 0.165(18) 0.076(13) 0.126(17) 0.034(11) 0.010(15) -0.006(13)
C3Y 0.250(29) 0.081(15) 0.158(22) 0.013(13) 0.011(20) 0.014(17)
N1Z 0.167(14) 0.154(13) 0.099(9) 0.061(9) 0.062(9) 0.110(11)
C2Z 0.077(9) 0.083(9) 0.052(7) 0.028(6) 0.013(6) 0.028(7)
C3Z 0.093(9) 0.064(8) 0.097(9) 0.026(7) 0.048(8) 0.042(7)

loop_
_atom_site_label
_atom_site_type_symbol
_atom_site_fract_x
_atom_site_fract_y
_atom_site_fract_z
_atom_site_U_iso_or_equiv
_atom_site_thermal_displace_type
_atom_site_occupancy
_atom_site_calc_flag
_atom_site_refinement_flags
_atom_site_disorder_group
Ni1 Ni 0.12493(9) 0.29703(9) 0.81101(4) 0.0259(3) Uani 1 d . .
Ni2 Ni 0.33961(9) 0.43516(8) 0.82184(4) 0.0204(3) Uani 1 d . .
Ni3 Ni 0.28317(9) 0.26521(8) 0.74220(4) 0.0198(3) Uani 1 d . .
Ni4 Ni 0.18215(9) 0.43535(8) 0.74523(4) 0.0220(3) Uani 1 d . .
Ni5 Ni 0.35636(9) 0.41886(8) 0.68276(4) 0.0213(3) Uani 1 d . .
Ni6 Ni 0.14978(9) 0.27188(8) 0.65904(4) 0.0235(3) Uani 1 d . .
Ni7 Ni 0.55055(9) 0.37157(9) 0.75913(4) 0.0257(3) Uani 1 d . .
Ni8 Ni 0.24008(10) 0.34402(9) 0.92137(4) 0.0306(3) Uani 1 d . .
Ni9 Ni 0.39364(10) 0.64422(9) 0.76417(4) 0.0277(3) Uani 1 d . .
Ni10 Ni 0.24790(10) 0.39463(9) 0.56868(4) 0.0295(3) Uani 1 d . .
Ni11 Ni 0.06054(10) 0.04867(9) 0.69222(4) 0.0263(3) Uani 1 d . .
O1 O -0.0256(4) 0.2817(4) 0.7927(2) 0.0397(15) Uani 1 d . .
H1A H -0.0188(4) 0.3334(4) 0.7889(2) 0.060 Uiso 1 d R .
H1B H -0.0466(4) 0.2357(4) 0.7739(2) 0.060 Uiso 1 d R .
O6 O -0.0036(4) 0.2637(4) 0.6578(2) 0.042(2) Uani 1 d . .
H6A H -0.0320(4) 0.2174(4) 0.6663(2) 0.064 Uiso 1 d R .
H6B H 0.0046(4) 0.3097(4) 0.6763(2) 0.064 Uiso 1 d R .
Cl4 Cl 0.0055(2) 0.4310(2) 0.73753(8) 0.0435(6) Uani 1 d . .
O123 O 0.2695(4) 0.2955(3) 0.8098(2) 0.0225(12) Uani 1 d . .
H123 H 0.2916(4) 0.2723(3) 0.8222(2) 0.034 Uiso 1 d R .
O124 O 0.1898(4) 0.4345(3) 0.8113(2) 0.0252(12) Uani 1 d . .
H124 H 0.1754(4) 0.4630(3) 0.8286(2) 0.038 Uiso 1 d R .
O146 O 0.1453(4) 0.2896(3) 0.7369(2) 0.0246(12) Uani 1 d . .
H146 H 0.1025(4) 0.2508(3) 0.7358(2) 0.037 Uiso 1 d R .
O245 O 0.3280(4) 0.4143(3) 0.7513(2) 0.0210(12) Uani 1 d . .
H245 H 0.3764(4) 0.4465(3) 0.7523(2) 0.031 Uiso 1 d R .
O356 O 0.2928(4) 0.2774(3) 0.6763(2) 0.0214(12) Uani 1 d . .
H356 H 0.3202(4) 0.2472(3) 0.6685(2) 0.032 Uiso 1 d R .
O456 O 0.2049(4) 0.4124(3) 0.6798(2) 0.0237(12) Uani 1 d . .
H456 H 0.1938(4) 0.4380(3) 0.6652(2) 0.036 Uiso 1 d R .
N11 N 0.0806(6) 0.0813(5) 0.8642(3) 0.043(2) Uani 1 d . .
H11 H 0.1433(6) 0.1179(5) 0.8704(3) 0.052 Uiso 1 calc R .
C21 C 0.0244(8) 0.0957(6) 0.8296(3) 0.047(3) Uani 1 d . .
C31 C -0.0784(7) 0.0400(6) 0.8226(3) 0.047(2) Uani 1 d . .
H31 H -0.1207(7) 0.0481(6) 0.8005(3) 0.056 Uiso 1 calc R .
C41 C -0.1178(8) -0.0255(7) 0.8473(4) 0.060(3) Uani 1 d . .
H41 H -0.1869(8) -0.0624(7) 0.8423(4) 0.073 Uiso 1 calc R .
C51 C -0.0540(9) -0.0380(7) 0.8808(4) 0.070(4) Uani 1 d . .
H51 H -0.0809(9) -0.0839(7) 0.8976(4) 0.084 Uiso 1 calc R .
C61 C 0.0467(9) 0.0166(7) 0.8888(4) 0.060(3) Uani 1 d . .
O21 O 0.0659(5) 0.1572(4) 0.8083(2) 0.0403(15) Uani 1 d . .
C1M C 0.1176(10) 0.0081(8) 0.9229(4) 0.083(4) Uani 1 d . .
H1M1 H 0.0825(10) -0.0420(8) 0.9377(4) 0.125 Uiso 1 d R .
H1M2 H 0.1413(10) 0.0662(8) 0.9446(4) 0.125 Uiso 1 d R .
H1M3 H 0.1757(10) -0.0055(8) 0.9089(4) 0.125 Uiso 1 d R .
N12 N 0.6505(5) 0.4872(5) 0.7407(2) 0.033(2) Uani 1 d . .
C22 C 0.5879(6) 0.4830(6) 0.7064(3) 0.029(2) Uani 1 d . .
C32 C 0.6202(7) 0.5373(6) 0.6743(3) 0.045(2) Uani 1 d . .
H32 H 0.5763(7) 0.5340(6) 0.6499(3) 0.054 Uiso 1 calc R .
C42 C 0.7197(8) 0.5960(8) 0.6802(4) 0.072(4) Uani 1 d . .
H42 H 0.7453(8) 0.6325(8) 0.6589(4) 0.086 Uiso 1 calc R .
C52 C 0.7832(7) 0.6022(7) 0.7173(4) 0.060(3) Uani 1 d . .
H52 H 0.8499(7) 0.6445(7) 0.7218(4) 0.072 Uiso 1 calc R .
C62 C 0.7468(7) 0.5452(7) 0.7473(3) 0.048(3) Uani 1 d . .
O22 O 0.4980(4) 0.4202(3) 0.7055(2) 0.0253(12) Uani 1 d . .
C2M C 0.8107(7) 0.5440(7) 0.7864(3) 0.057(3) Uani 1 d . .
H2M1 H 0.8539(7) 0.6070(7) 0.7989(3) 0.086 Uiso 1 d R .
H2M2 H 0.8534(7) 0.5048(7) 0.7771(3) 0.086 Uiso 1 d R .
H2M3 H 0.7668(7) 0.5195(7) 0.8086(3) 0.086 Uiso 1 d R .
N13 N 0.5676(5) 0.2606(4) 0.7140(2) 0.025(2) Uani 1 d . .
C23 C 0.4705(6) 0.2078(5) 0.7168(2) 0.025(2) Uani 1 d . .
C33 C 0.4285(6) 0.1220(6) 0.6883(3) 0.034(2) Uani 1 d . .
H33 H 0.3597(6) 0.0866(6) 0.6892(3) 0.040 Uiso 1 calc R .
C43 C 0.4905(7) 0.0910(6) 0.6590(3) 0.042(2) Uani 1 d . .
H43 H 0.4656(7) 0.0314(6) 0.6406(3) 0.050 Uiso 1 calc R .
C53 C 0.5899(7) 0.1463(6) 0.6560(3) 0.041(2) Uani 1 d . .
H53 H 0.6309(7) 0.1254(6) 0.6348(3) 0.049 Uiso 1 calc R .
C63 C 0.6282(6) 0.2319(6) 0.6842(3) 0.031(2) Uani 1 d . .
O23 O 0.4245(4) 0.2483(3) 0.7481(2) 0.0235(12) Uani 1 d . .
C3M C 0.7335(7) 0.2969(7) 0.6828(3) 0.052(3) Uani 1 d . .
H3M1 H 0.7296(7) 0.3477(7) 0.6690(3) 0.079 Uiso 1 d R .
H3M2 H 0.7746(7) 0.2634(7) 0.6657(3) 0.079 Uiso 1 d R .
H3M3 H 0.7648(7) 0.3218(7) 0.7129(3) 0.079 Uiso 1 d R .
N14 N 0.6073(5) 0.3593(4) 0.8188(2) 0.029(2) Uani 1 d . .
C24 C 0.5407(6) 0.3921(5) 0.8423(3) 0.025(2) Uani 1 d . .
C34 C 0.5351(6) 0.3932(6) 0.8875(3) 0.035(2) Uani 1 d . .
H34 H 0.4857(6) 0.4139(6) 0.9036(3) 0.042 Uiso 1 calc R .
C44 C 0.6046(7) 0.3627(7) 0.9079(3) 0.044(2) Uani 1 d . .
H44 H 0.6033(7) 0.3633(7) 0.9385(3) 0.052 Uiso 1 calc R .
C54 C 0.6772(7) 0.3307(7) 0.8837(3) 0.046(2) Uani 1 d . .
H54 H 0.7251(7) 0.3106(7) 0.8978(3) 0.055 Uiso 1 calc R .
C64 C 0.6762(6) 0.3295(6) 0.8385(3) 0.038(2) Uani 1 d . .
O24 O 0.4824(4) 0.4199(4) 0.8175(2) 0.0272(13) Uani 1 d . .
C4M C 0.7507(7) 0.2961(7) 0.8096(3) 0.046(2) Uani 1 d . .
H4M1 H 0.7773(7) 0.2561(7) 0.8239(3) 0.070 Uiso 1 d R .
H4M2 H 0.8067(7) 0.3494(7) 0.8052(3) 0.070 Uiso 1 d R .
H4M3 H 0.7160(7) 0.2614(7) 0.7810(3) 0.070 Uiso 1 d R .
N15 N 0.3459(5) 0.3053(5) 0.9543(2) 0.036(2) Uani 1 d . .
C25 C 0.3349(7) 0.2277(6) 0.9222(3) 0.040(2) Uani 1 d . .
C35 C 0.3897(8) 0.1652(7) 0.9260(4) 0.058(3) Uani 1 d . .
C45 C 0.4540(9) 0.1848(9) 0.9649(4) 0.071(3) Uani 1 d . .
C55 C 0.4614(9) 0.2639(10) 0.9984(4) 0.068(3) Uani 1 d . .
C65 C 0.4058(8) 0.3245(7) 0.9919(3) 0.050(3) Uani 1 d . .
O25 O 0.2728(4) 0.2214(4) 0.8890(2) 0.0342(14) Uani 1 d . .
C5M C 0.4086(9) 0.4091(8) 1.0249(3) 0.066(3) Uani 1 d . .
H5M1 H 0.4700(9) 0.4282(8) 1.0448(3) 0.099 Uiso 1 d R .
H5M2 H 0.3488(9) 0.3958(8) 1.0421(3) 0.099 Uiso 1 d R .
H5M3 H 0.4089(9) 0.4590(8) 1.0096(3) 0.099 Uiso 1 d R .
N16 N 0.2475(5) 0.4794(5) 0.9477(2) 0.032(2) Uani 1 d . .
C26 C 0.3014(6) 0.5131(6) 0.9152(3) 0.029(2) Uani 1 d . .
C36 C 0.3190(7) 0.6061(6) 0.9108(3) 0.043(2) Uani 1 d . .
H36 H 0.3546(7) 0.6290(6) 0.8873(3) 0.052 Uiso 1 calc R .
C46 C 0.2816(8) 0.6627(7) 0.9426(3) 0.047(3) Uani 1 d . .
H46 H 0.2935(8) 0.7256(7) 0.9411(3) 0.057 Uiso 1 calc R .
C56 C 0.2274(8) 0.6271(7) 0.9760(3) 0.055(3) Uani 1 d . .
H56 H 0.2010(8) 0.6654(7) 0.9969(3) 0.066 Uiso 1 calc R .
C66 C 0.2118(7) 0.5362(7) 0.9788(3) 0.044(2) Uani 1 d . .
O26 O 0.3336(4) 0.4511(3) 0.8891(2) 0.0235(12) Uani 1 d . .
C6M C 0.1507(9) 0.4902(8) 1.0138(3) 0.070(4) Uani 1 d . .
H6M1 H 0.1959(9) 0.4745(8) 1.0333(3) 0.106 Uiso 1 d R .
H6M2 H 0.0978(9) 0.4338(8) 0.9993(3) 0.106 Uiso 1 d R .
H6M3 H 0.1193(9) 0.5328(8) 1.0311(3) 0.106 Uiso 1 d R .
N17 N 0.1004(5) 0.2737(5) 0.9419(2) 0.035(2) Uani 1 d . .
C27 C 0.0489(6) 0.2795(5) 0.9048(3) 0.028(2) Uani 1 d . .
C37 C -0.0555(7) 0.2437(6) 0.8975(3) 0.037(2) Uani 1 d . .
H37 H -0.0891(7) 0.2480(6) 0.8715(3) 0.044 Uiso 1 calc R .
C47 C -0.1092(8) 0.2013(7) 0.9292(3) 0.051(3) Uani 1 d . .
H47 H -0.1809(8) 0.1764(7) 0.9254(3) 0.062 Uiso 1 calc R .
C57 C -0.0571(8) 0.1953(7) 0.9670(4) 0.058(3) Uani 1 d . .
H57 H -0.0942(8) 0.1669(7) 0.9888(4) 0.070 Uiso 1 calc R .
C67 C 0.0476(8) 0.2301(6) 0.9729(3) 0.047(3) Uani 1 d . .
O27 O 0.1129(4) 0.3243(4) 0.8784(2) 0.0314(13) Uani 1 d . .
C7M C 0.1095(8) 0.2241(7) 1.0117(3) 0.061(3) Uani 1 d . .
H7M1 H 0.1057(8) 0.2707(7) 1.0372(3) 0.091 Uiso 1 d R .
H7M2 H 0.1802(8) 0.2352(7) 1.0045(3) 0.091 Uiso 1 d R .
H7M3 H 0.0829(8) 0.1625(7) 1.0186(3) 0.091 Uiso 1 d R .
N18 N 0.3113(5) 0.7091(5) 0.8081(2) 0.033(2) Uani 1 d . .
C28 C 0.2232(6) 0.6420(5) 0.7925(3) 0.027(2) Uani 1 d . .
C38 C 0.1317(7) 0.6426(6) 0.8114(3) 0.036(2) Uani 1 d . .
H38 H 0.0699(7) 0.5961(6) 0.8003(3) 0.043 Uiso 1 calc R .
C48 C 0.1345(8) 0.7128(7) 0.8466(3) 0.050(3) Uani 1 d . .
H48 H 0.0735(8) 0.7157(7) 0.8594(3) 0.060 Uiso 1 calc R .
C58 C 0.2258(8) 0.7793(6) 0.8634(3) 0.043(2) Uani 1 d . .
H58 H 0.2275(8) 0.8255(6) 0.8885(3) 0.051 Uiso 1 calc R .
C68 C 0.3142(7) 0.7781(6) 0.8435(3) 0.038(2) Uani 1 d . .
O28 O 0.2354(4) 0.5810(3) 0.7581(2) 0.0288(13) Uani 1 d . .
C8M C 0.4179(8) 0.8470(7) 0.8606(3) 0.060(3) Uani 1 d . .
H8M1 H 0.4101(8) 0.8927(7) 0.8856(3) 0.089 Uiso 1 d R .
H8M2 H 0.4483(8) 0.8783(7) 0.8371(3) 0.089 Uiso 1 d R .
H8M3 H 0.4620(8) 0.8141(7) 0.8699(3) 0.089 Uiso 1 d R .
N19 N 0.5377(5) 0.6809(4) 0.7945(2) 0.027(2) Uani 1 d . .
C29 C 0.5092(6) 0.6224(5) 0.8235(3) 0.028(2) Uani 1 d . .
C39 C 0.5763(7) 0.6218(6) 0.8575(3) 0.038(2) Uani 1 d . .
H39 H 0.5545(7) 0.5847(6) 0.8789(3) 0.045 Uiso 1 calc R .
C49 C 0.6754(7) 0.6779(7) 0.8586(3) 0.047(3) Uani 1 d . .
H49 H 0.7231(7) 0.6782(7) 0.8809(3) 0.056 Uiso 1 calc R .
C59 C 0.7074(8) 0.7343(7) 0.8277(4) 0.058(3) Uani 1 d . .
H59 H 0.7764(8) 0.7704(7) 0.8280(4) 0.069 Uiso 1 calc R .
C69 C 0.6355(7) 0.7361(6) 0.7965(3) 0.036(2) Uani 1 d . .
O29 O 0.4123(4) 0.5722(3) 0.8159(2) 0.0263(12) Uani 1 d . .
C9M C 0.6621(7) 0.7955(7) 0.7617(3) 0.053(3) Uani 1 d . .
H9M1 H 0.7325(7) 0.8036(7) 0.7546(3) 0.079 Uiso 1 d R .
H9M2 H 0.6538(7) 0.8559(7) 0.7730(3) 0.079 Uiso 1 d R .
H9M3 H 0.6170(7) 0.7650(7) 0.7350(3) 0.079 Uiso 1 d R .
N110 N 0.4078(5) 0.7079(4) 0.7111(2) 0.028(2) Uani 1 d . .
C210 C 0.4152(6) 0.6318(5) 0.6820(3) 0.028(2) Uani 1 d . .
C310 C 0.4275(6) 0.6310(6) 0.6374(3) 0.033(2) Uani 1 d . .
H310 H 0.4314(6) 0.5774(6) 0.6177(3) 0.039 Uiso 1 calc R .
C410 C 0.4339(7) 0.7130(6) 0.6225(3) 0.042(2) Uani 1 d . .
H410 H 0.4425(7) 0.7155(6) 0.5924(3) 0.051 Uiso 1 calc R .
C510 C 0.4276(7) 0.7912(6) 0.6525(3) 0.042(2) Uani 1 d . .
H510 H 0.4315(7) 0.8464(6) 0.6427(3) 0.050 Uiso 1 calc R .
C610 C 0.4155(7) 0.7867(6) 0.6963(3) 0.037(2) Uani 1 d . .
O210 O 0.4092(4) 0.5625(3) 0.7024(2) 0.0265(13) Uani 1 d . .
C10M C 0.4058(8) 0.8669(6) 0.7308(3) 0.047(3) Uani 1 d . .
H10A H 0.4051(8) 0.9180(6) 0.7165(3) 0.071 Uiso 1 d R .
H10B H 0.4633(8) 0.8875(6) 0.7528(3) 0.071 Uiso 1 d R .
H10C H 0.3426(8) 0.8469(6) 0.7451(3) 0.071 Uiso 1 d R .
N111 N 0.3565(5) 0.3288(4) 0.5496(2) 0.026(2) Uani 1 d . .
C211 C 0.4041(6) 0.3529(6) 0.5897(3) 0.030(2) Uani 1 d . .
C311 C 0.4779(6) 0.3142(6) 0.6011(3) 0.031(2) Uani 1 d . .
H311 H 0.5094(6) 0.3303(6) 0.6301(3) 0.037 Uiso 1 calc R .
C411 C 0.5026(7) 0.2521(6) 0.5688(3) 0.044(2) Uani 1 d . .
H411 H 0.5530(7) 0.2257(6) 0.5752(3) 0.053 Uiso 1 calc R .
C511 C 0.4539(7) 0.2278(6) 0.5266(3) 0.041(2) Uani 1 d . .
H511 H 0.4706(7) 0.1847(6) 0.5044(3) 0.049 Uiso 1 calc R .
C611 C 0.3808(7) 0.2674(6) 0.5176(3) 0.037(2) Uani 1 d . .
O211 O 0.3723(4) 0.4140(3) 0.6166(2) 0.0247(12) Uani 1 d . .
C11M C 0.3221(9) 0.2439(7) 0.4724(3) 0.058(3) Uani 1 d . .
H11A H 0.3429(9) 0.1967(7) 0.4527(3) 0.087 Uiso 1 d R .
H11B H 0.3366(9) 0.2996(7) 0.4599(3) 0.087 Uiso 1 d R .
H11C H 0.2492(9) 0.2206(7) 0.4759(3) 0.087 Uiso 1 d R .
N112 N 0.2749(5) 0.5155(5) 0.5446(2) 0.035(2) Uani 1 d . .
C212 C 0.2075(7) 0.5418(6) 0.5718(3) 0.034(2) Uani 1 d . .
C312 C 0.1781(8) 0.6206(7) 0.5677(3) 0.046(2) Uani 1 d . .
H312 H 0.1307(8) 0.6389(7) 0.5861(3) 0.055 Uiso 1 calc R .
C412 C 0.2205(8) 0.6685(8) 0.5365(4) 0.063(3) Uani 1 d . .
H412 H 0.2044(8) 0.7227(8) 0.5340(4) 0.075 Uiso 1 calc R .
C512 C 0.2871(8) 0.6402(7) 0.5080(3) 0.054(3) Uani 1 d . .
H512 H 0.3136(8) 0.6735(7) 0.4858(3) 0.065 Uiso 1 calc R .
C612 C 0.3144(7) 0.5635(7) 0.5123(3) 0.046(2) Uani 1 d . .
O212 O 0.1755(4) 0.4881(4) 0.6000(2) 0.0356(14) Uani 1 d . .
C12M C 0.3836(8) 0.5254(7) 0.4822(3) 0.060(3) Uani 1 d . .
H12A H 0.4467(8) 0.5749(7) 0.4810(3) 0.089 Uiso 1 d R .
H12B H 0.3499(8) 0.5008(7) 0.4526(3) 0.089 Uiso 1 d R .
H12C H 0.3990(8) 0.4760(7) 0.4936(3) 0.089 Uiso 1 d R .
N113 N 0.1189(5) 0.3058(5) 0.5294(2) 0.036(2) Uani 1 d . .
C213 C 0.0989(6) 0.2473(6) 0.5586(3) 0.031(2) Uani 1 d . .
C313 C 0.0217(7) 0.1618(6) 0.5487(3) 0.048(3) Uani 1 d . .
H313 H 0.0076(7) 0.1217(6) 0.5690(3) 0.057 Uiso 1 calc R .
C413 C -0.0325(8) 0.1382(8) 0.5088(4) 0.060(3) Uani 1 d . .
H413 H -0.0834(8) 0.0800(8) 0.5007(4) 0.072 Uiso 1 calc R .
C513 C -0.0127(8) 0.2005(8) 0.4797(3) 0.055(3) Uani 1 d . .
H513 H -0.0525(8) 0.1849(8) 0.4527(3) 0.066 Uiso 1 calc R .
C613 C 0.0626(7) 0.2823(7) 0.4900(3) 0.042(2) Uani 1 d . .
O213 O 0.1628(4) 0.2801(4) 0.5943(2) 0.0307(13) Uani 1 d . .
C13M C 0.0899(8) 0.3539(7) 0.4614(3) 0.053(3) Uani 1 d . .
H13A H 0.1598(8) 0.3632(7) 0.4532(3) 0.079 Uiso 1 d R .
H13B H 0.0837(8) 0.4123(7) 0.4777(3) 0.079 Uiso 1 d R .
H13C H 0.0439(8) 0.3325(7) 0.4347(3) 0.079 Uiso 1 d R .
N114 N 0.1406(5) -0.0008(4) 0.6416(2) 0.028(2) Uani 1 d . .
C214 C 0.1559(6) 0.0764(5) 0.6249(3) 0.030(2) Uani 1 d . .
C314 C 0.2226(7) 0.0948(6) 0.5914(3) 0.040(2) Uani 1 d . .
H314 H 0.2330(7) 0.1493(6) 0.5800(3) 0.048 Uiso 1 calc R .
C414 C 0.2723(7) 0.0321(6) 0.5755(3) 0.043(2) Uani 1 d . .
H414 H 0.3168(7) 0.0425(6) 0.5527(3) 0.052 Uiso 1 calc R .
C514 C 0.2567(7) -0.0467(7) 0.5934(3) 0.047(3) Uani 1 d . .
H514 H 0.2907(7) -0.0902(7) 0.5827(3) 0.057 Uiso 1 calc R .
C614 C 0.1917(6) -0.0615(6) 0.6267(3) 0.035(2) Uani 1 d . .
O214 O 0.1008(4) 0.1282(3) 0.6435(2) 0.0252(12) Uani 1 d . .
C14M C 0.1724(8) -0.1447(6) 0.6488(3) 0.049(3) Uani 1 d . .
H14A H 0.1948(8) -0.1233(6) 0.6801(3) 0.073 Uiso 1 d R .
H14B H 0.2101(8) -0.1851(6) 0.6348(3) 0.073 Uiso 1 d R .
H14C H 0.0998(8) -0.1788(6) 0.6456(3) 0.073 Uiso 1 d R .
N115 N 0.1027(5) -0.0075(4) 0.7425(2) 0.028(2) Uani 1 d . .
C215 C 0.1913(6) 0.0625(5) 0.7526(3) 0.024(2) Uani 1 d . .
C315 C 0.2628(7) 0.0611(6) 0.7847(3) 0.036(2) Uani 1 d . .
H315 H 0.3244(7) 0.1103(6) 0.7923(3) 0.043 Uiso 1 calc R .
C415 C 0.2405(8) -0.0146(7) 0.8049(3) 0.049(3) Uani 1 d . .
H415 H 0.2879(8) -0.0172(7) 0.8265(3) 0.058 Uiso 1 calc R .
C515 C 0.1489(8) -0.0877(6) 0.7939(3) 0.042(2) Uani 1 d . .
H515 H 0.1342(8) -0.1398(6) 0.8074(3) 0.051 Uiso 1 calc R .
C615 C 0.0810(7) -0.0806(6) 0.7627(3) 0.036(2) Uani 1 d . .
O215 O 0.2015(4) 0.1254(3) 0.7292(2) 0.0251(12) Uani 1 d . .
C15M C -0.0204(7) -0.1568(6) 0.7484(3) 0.050(3) Uani 1 d . .
H15A H -0.0387(7) -0.1934(6) 0.7714(3) 0.075 Uiso 1 d R .
H15B H -0.0141(7) -0.1969(6) 0.7209(3) 0.075 Uiso 1 d R .
H15C H -0.0732(7) -0.1288(6) 0.7440(3) 0.075 Uiso 1 d R .
N116 N -0.0932(5) -0.0139(5) 0.6768(2) 0.033(2) Uani 1 d . .
C216 C -0.1207(6) 0.0574(5) 0.7020(3) 0.029(2) Uani 1 d . .
C316 C -0.2237(6) 0.0516(7) 0.7068(3) 0.045(2) Uani 1 d . .
H316 H -0.2427(6) 0.1007(7) 0.7239(3) 0.054 Uiso 1 calc R .
C416 C -0.2953(7) -0.0293(7) 0.6855(3) 0.056(3) Uani 1 d . .
H416 H -0.3651(7) -0.0362(7) 0.6884(3) 0.067 Uiso 1 calc R .
C516 C -0.2678(7) -0.1013(7) 0.6597(3) 0.046(2) Uani 1 d . .
H516 H -0.3182(7) -0.1558(7) 0.6450(3) 0.055 Uiso 1 calc R .
C616 C -0.1659(7) -0.0919(6) 0.6560(3) 0.038(2) Uani 1 d . .
O216 O -0.0419(4) 0.1277(4) 0.7204(2) 0.041(2) Uani 1 d . .
C16M C -0.1285(8) -0.1644(6) 0.6286(3) 0.055(3) Uani 1 d . .
H16A H -0.0959(8) -0.1412(6) 0.6034(3) 0.082 Uiso 1 d R .
H16B H -0.1858(8) -0.2202(6) 0.6181(3) 0.082 Uiso 1 d R .
H16C H -0.0794(8) -0.1790(6) 0.6466(3) 0.082 Uiso 1 d R .
N1U N 0.4737(18) 0.0593(17) 0.4321(9) 0.086(7) Uiso 0.50 d PD 1
C2U C 0.3851(17) 0.0183(20) 0.4363(10) 0.080(8) Uiso 0.50 d PD 1
C3U C 0.2801(17) -0.0172(22) 0.4421(10) 0.107(10) Uiso 0.50 d PD 1
H3U1 H 0.2648(17) 0.0064(22) 0.4719(10) 0.160 Uiso 0.50 d PR 1
H3U2 H 0.2574(17) -0.0848(22) 0.4362(10) 0.160 Uiso 0.50 d PR 1
H3U3 H 0.2450(17) 0.0042(22) 0.4208(10) 0.160 Uiso 0.50 d PR 1
N1U' N 0.5019(35) 0.0332(34) 0.4518(17) 0.096(15) Uiso 0.25 d PD 2
C2U' C 0.4195(37) -0.0123(36) 0.4611(19) 0.098(18) Uiso 0.25 d PD 2
C3U' C 0.3366(49) -0.0807(50) 0.4733(28) 0.185(36) Uiso 0.25 d PD 2
H3U4 H 0.3437(49) -0.1394(50) 0.4777(28) 0.278 Uiso 0.25 d PR 2
H3U5 H 0.2871(49) -0.0922(50) 0.4485(28) 0.278 Uiso 0.25 d PR 2
H3U6 H 0.3134(49) -0.0504(50) 0.5000(28) 0.278 Uiso 0.25 d PR 2
N1U" N 0.4260(25) 0.0557(29) 0.4238(14) 0.072(12) Uiso 0.25 d PD 3
C2U" C 0.3355(25) 0.0159(34) 0.4249(16) 0.071(14) Uiso 0.25 d PD 3
C3U" C 0.2294(25) -0.0272(28) 0.4226(14) 0.052(11) Uiso 0.25 d PD 3
H3U7 H 0.1970(25) 0.0007(28) 0.4469(14) 0.078 Uiso 0.25 d PR 3
H3U8 H 0.2142(25) -0.0933(28) 0.4223(14) 0.078 Uiso 0.25 d PR 3
H3U9 H 0.2034(25) -0.0191(28) 0.3946(14) 0.078 Uiso 0.25 d PR 3
N1V N 0.3484(14) 0.9451(13) 0.1453(8) 0.203(10) Uani 1 d . .
C2V C 0.4035(12) 0.9241(10) 0.1657(7) 0.120(7) Uani 1 d . .
C3V C 0.4687(11) 0.9013(9) 0.1925(6) 0.126(7) Uani 1 d . .
H3V1 H 0.5374(11) 0.9439(9) 0.1930(6) 0.190 Uiso 1 d R .
H3V2 H 0.4686(11) 0.8380(9) 0.1808(6) 0.190 Uiso 1 d R .
H3V3 H 0.4463(11) 0.9057(9) 0.2224(6) 0.190 Uiso 1 d R .
N1W N 0.0727(13) 0.5851(12) 0.4140(8) 0.208(10) Uani 1 d . .
C2W C 0.1447(16) 0.6734(15) 0.4228(5) 0.105(6) Uani 1 d . .
C3W C 0.2014(15) 0.7481(11) 0.4295(5) 0.100(6) Uani 1 d . .
H3W1 H 0.2177(15) 0.7695(11) 0.4613(5) 0.150 Uiso 1 d R .
H3W2 H 0.1716(15) 0.7899(11) 0.4182(5) 0.150 Uiso 1 d R .
H3W3 H 0.2634(15) 0.7474(11) 0.4148(5) 0.150 Uiso 1 d R .
N1X N 0.0346(8) 0.3547(8) 0.3535(4) 0.086(3) Uani 1 d . .
C2X C -0.0353(11) 0.3595(8) 0.3350(4) 0.064(3) Uani 1 d . .
C3X C -0.1250(11) 0.3632(9) 0.3118(4) 0.088(4) Uani 1 d . .
H3X1 H -0.1551(11) 0.3049(9) 0.2908(4) 0.132 Uiso 1 d R .
H3X2 H -0.1061(11) 0.4142(9) 0.2960(4) 0.132 Uiso 1 d R .
H3X3 H -0.1742(11) 0.3729(9) 0.3331(4) 0.132 Uiso 1 d R .
N1Y N 0.6786(20) -0.0479(14) -0.0522(7) 0.230(11) Uani 1 d . .
C2Y C 0.6717(17) 0.0229(14) -0.0131(7) 0.131(7) Uani 1 d . .
C3Y C 0.6774(20) 0.0734(13) 0.0167(7) 0.173(11) Uani 1 d . .
H3Y1 H 0.6211(20) 0.0488(13) 0.0342(7) 0.260 Uiso 1 d R .
H3Y2 H 0.6721(20) 0.1302(13) 0.0088(7) 0.260 Uiso 1 d R .
H3Y3 H 0.7418(20) 0.0871(13) 0.0338(7) 0.260 Uiso 1 d R .
N1Z N 0.0964(11) 0.3893(10) 0.1046(4) 0.121(5) Uani 1 d . .
C2Z C 0.0563(10) 0.4459(9) 0.1108(4) 0.068(3) Uani 1 d . .
C3Z C 0.0050(10) 0.5149(8) 0.1168(4) 0.079(4) Uani 1 d . .
H3Z1 H -0.0674(10) 0.4851(8) 0.1083(4) 0.118 Uiso 1 d R .
H3Z2 H 0.0334(10) 0.5600(8) 0.0984(4) 0.118 Uiso 1 d R .
H3Z3 H 0.0141(10) 0.5464(8) 0.1478(4) 0.118 Uiso 1 d R .

loop_
_atom_type_symbol
_atom_type_description
_atom_type_scat_dispersion_real
_atom_type_scat_dispersion_imag
_atom_type_scat_source
C C 0.0181 0.0091 'International Tables Vol C Tables 4.2.6.8 and 6.1.1.4'
H H 0.0000 0.0000 'International Tables Vol C Tables 4.2.6.8 and 6.1.1.4'
N N 0.0311 0.0180 'International Tables Vol C Tables 4.2.6.8 and 6.1.1.4'
O O 0.0492 0.0322 'International Tables Vol C Tables 4.2.6.8 and 6.1.1.4'
Cl Cl 0.3639 0.7018 'International Tables Vol C Tables 4.2.6.8 and 6.1.1.4'
Ni Ni -3.0029 0.5091 'International Tables Vol C Tables 4.2.6.8 and 6.1.1.4'

loop_
_geom_angle_atom_site_label_1
_geom_angle_atom_site_label_2
_geom_angle_atom_site_label_3
_geom_angle
O123 Ni1 O124 83.3(2)
O123 Ni1 O21 93.9(2)
O124 Ni1 O21 176.7(2)
O123 Ni1 O27 99.8(2)
O124 Ni1 O27 91.3(2)
O21 Ni1 O27 91.1(2)
O123 Ni1 O1 163.1(2)
O124 Ni1 O1 100.0(2)
O21 Ni1 O1 82.1(2)
O27 Ni1 O1 96.6(2)
O123 Ni1 O146 80.5(2)
O124 Ni1 O146 80.4(2)
O21 Ni1 O146 97.2(2)
O27 Ni1 O146 171.7(2)
O1 Ni1 O146 83.7(2)
O123 Ni2 O26 94.4(2)
O123 Ni2 O24 92.7(2)
O26 Ni2 O24 98.1(2)
O123 Ni2 O124 81.3(2)
O26 Ni2 O124 93.9(2)
O24 Ni2 O124 166.9(2)
O123 Ni2 O29 164.7(2)
O26 Ni2 O29 100.9(2)
O24 Ni2 O29 85.2(2)
O124 Ni2 O29 97.6(2)
O123 Ni2 O245 83.0(2)
O26 Ni2 O245 173.7(2)
O24 Ni2 O245 87.8(2)
O124 Ni2 O245 80.0(2)
O29 Ni2 O245 81.8(2)
O23 Ni3 O146 177.0(2)
O23 Ni3 O215 96.1(2)
O146 Ni3 O215 86.9(2)
O23 Ni3 O123 94.8(2)
O146 Ni3 O123 84.7(2)
O215 Ni3 O123 99.3(2)
O23 Ni3 O356 94.4(2)
O146 Ni3 O356 85.3(2)
O215 Ni3 O356 95.7(2)
O123 Ni3 O356 161.5(2)
O23 Ni3 O245 99.5(2)
O146 Ni3 O245 77.5(2)
O215 Ni3 O245 164.2(2)
O123 Ni3 O245 81.6(2)
O356 Ni3 O245 81.0(2)
O456 Ni4 O124 162.0(2)
O456 Ni4 O28 98.2(2)
O124 Ni4 O28 91.2(2)
O456 Ni4 O146 84.2(2)
O124 Ni4 O146 84.7(2)
O28 Ni4 O146 172.7(2)
O456 Ni4 O245 82.8(2)
O124 Ni4 O245 80.7(2)
O28 Ni4 O245 96.9(2)
O146 Ni4 O245 76.5(2)
O456 Ni4 Cl4 97.1(2)
O124 Ni4 Cl4 97.8(2)
O28 Ni4 Cl4 92.7(2)
O146 Ni4 Cl4 93.79(15)
O245 Ni4 Cl4 170.29(15)
O211 Ni5 O356 94.9(2)
O211 Ni5 O22 102.4(2)
O356 Ni5 O22 94.0(2)
O211 Ni5 O456 95.3(2)
O356 Ni5 O456 81.8(2)
O22 Ni5 O456 162.2(2)
O211 Ni5 O210 96.7(2)
O356 Ni5 O210 168.0(2)
O22 Ni5 O210 86.5(2)
O456 Ni5 O210 94.1(2)
O211 Ni5 O245 175.2(2)
O356 Ni5 O245 81.2(2)
O22 Ni5 O245 80.7(2)
O456 Ni5 O245 81.5(2)
O210 Ni5 O245 87.1(2)
O356 Ni6 O213 100.2(2)
O356 Ni6 O456 83.6(2)
O213 Ni6 O456 92.7(2)
O356 Ni6 O214 92.6(2)
O213 Ni6 O214 91.8(2)
O456 Ni6 O214 174.5(2)
O356 Ni6 O6 165.5(2)
O213 Ni6 O6 94.3(2)
O456 Ni6 O6 95.9(2)
O214 Ni6 O6 86.8(2)
O356 Ni6 O146 79.0(2)
O213 Ni6 O146 170.5(2)
O456 Ni6 O146 77.7(2)
O214 Ni6 O146 97.7(2)
O6 Ni6 O146 86.7(2)
N14 Ni7 N13 104.7(3)
N14 Ni7 N12 107.8(3)
N13 Ni7 N12 104.1(3)
N14 Ni7 O23 97.8(2)
N13 Ni7 O23 64.0(2)
N12 Ni7 O23 154.0(2)
N14 Ni7 O22 165.4(2)
N13 Ni7 O22 89.1(2)
N12 Ni7 O22 63.2(2)
O23 Ni7 O22 92.5(2)
N14 Ni7 O24 63.0(2)
N13 Ni7 O24 148.3(2)
N12 Ni7 O24 107.5(2)
O23 Ni7 O24 87.8(2)
O22 Ni7 O24 107.3(2)
N14 Ni7 C23 105.6(3)
N13 Ni7 C23 32.5(2)
N12 Ni7 C23 131.3(3)
O23 Ni7 C23 31.7(2)
O22 Ni7 C23 88.6(2)
O24 Ni7 C23 118.9(2)
N14 Ni7 C22 139.3(3)
N13 Ni7 C22 95.3(3)
N12 Ni7 C22 31.9(3)
O23 Ni7 C22 122.8(2)
O22 Ni7 C22 31.4(2)
O24 Ni7 C22 113.0(2)
C23 Ni7 C22 110.0(3)
N15 Ni8 N16 110.7(3)
N15 Ni8 N17 105.0(3)
N16 Ni8 N17 100.2(3)
N15 Ni8 O27 156.4(3)
N16 Ni8 O27 92.4(3)
N17 Ni8 O27 64.6(2)
N15 Ni8 O25 63.6(3)
N16 Ni8 O25 164.5(2)
N17 Ni8 O25 95.3(3)
O27 Ni8 O25 95.2(2)
N15 Ni8 O26 103.4(2)
N16 Ni8 O26 63.1(2)
N17 Ni8 O26 150.9(2)
O27 Ni8 O26 91.1(2)
O25 Ni8 O26 103.2(2)
N15 Ni8 C25 32.8(3)
N16 Ni8 C25 142.1(3)
N17 Ni8 C25 100.7(3)
O27 Ni8 C25 125.1(3)
O25 Ni8 C25 30.9(3)
O26 Ni8 C25 106.8(2)
N15 Ni8 C27 134.4(3)
N16 Ni8 C27 97.5(3)
N17 Ni8 C27 32.8(3)
O27 Ni8 C27 31.8(2)
O25 Ni8 C27 96.1(2)
O26 Ni8 C27 121.4(2)
C25 Ni8 C27 116.9(3)
N110 Ni9 N19 106.4(3)
N110 Ni9 N18 105.4(3)
N19 Ni9 N18 105.9(3)
N110 Ni9 O28 99.0(2)
N19 Ni9 O28 154.5(2)
N18 Ni9 O28 64.3(2)
N110 Ni9 O210 64.1(2)
N19 Ni9 O210 101.6(2)
N18 Ni9 O210 152.4(3)
O28 Ni9 O210 91.2(2)
N110 Ni9 O29 166.5(2)
N19 Ni9 O29 63.3(2)
N18 Ni9 O29 86.4(2)
O28 Ni9 O29 91.9(2)
O210 Ni9 O29 108.0(2)
N110 Ni9 C28 106.1(3)
N19 Ni9 C28 133.3(3)
N18 Ni9 C28 32.5(3)
O28 Ni9 C28 31.9(2)
O210 Ni9 C28 122.6(2)
O29 Ni9 C28 87.3(2)
N110 Ni9 C210 32.6(2)
N19 Ni9 C210 106.4(3)
N18 Ni9 C210 133.4(3)
O28 Ni9 C210 96.0(2)
O210 Ni9 C210 31.5(2)
O29 Ni9 C210 138.5(2)
C28 Ni9 C210 119.0(3)
N112 Ni10 N111 111.1(3)
N112 Ni10 N113 102.4(3)
N111 Ni10 N113 101.5(3)
N112 Ni10 O212 64.6(2)
N111 Ni10 O212 163.0(3)
N113 Ni10 O212 95.4(3)
N112 Ni10 O213 156.8(3)
N111 Ni10 O213 90.7(2)
N113 Ni10 O213 64.2(2)
O212 Ni10 O213 96.6(2)
N112 Ni10 O211 108.0(2)
N111 Ni10 O211 62.3(2)
N113 Ni10 O211 149.1(2)
O212 Ni10 O211 102.5(2)
O213 Ni10 O211 88.7(2)
N112 Ni10 C212 33.2(3)
N111 Ni10 C212 143.1(3)
N113 Ni10 C212 97.7(3)
O212 Ni10 C212 31.6(2)
O213 Ni10 C212 126.1(3)
O211 Ni10 C212 110.7(2)
N112 Ni10 C213 133.2(3)
N111 Ni10 C213 95.6(3)
N113 Ni10 C213 32.7(3)
O212 Ni10 C213 98.6(2)
O213 Ni10 C213 31.6(2)
O211 Ni10 C213 118.5(2)
C212 Ni10 C213 116.9(3)
N116 Ni11 N115 107.6(3)
N116 Ni11 N114 109.3(3)
N115 Ni11 N114 99.7(3)
N116 Ni11 O214 101.9(2)
N115 Ni11 O214 149.9(2)
N114 Ni11 O214 64.0(2)
N116 Ni11 O215 160.9(2)
N115 Ni11 O215 63.3(2)
N114 Ni11 O215 89.3(2)
O214 Ni11 O215 90.1(2)
N116 Ni11 O216 63.1(2)
N115 Ni11 O216 106.7(2)
N114 Ni11 O216 153.6(3)
O214 Ni11 O216 91.9(2)
O215 Ni11 O216 102.1(2)
N116 Ni11 C214 112.1(3)
N115 Ni11 C214 125.6(3)
N114 Ni11 C214 32.5(2)
O214 Ni11 C214 31.9(2)
O215 Ni11 C214 86.0(2)
O216 Ni11 C214 123.7(3)
N116 Ni11 C215 138.2(3)
N115 Ni11 C215 32.5(2)
N114 Ni11 C215 94.2(3)
O214 Ni11 C215 119.6(2)
O215 Ni11 C215 30.9(2)
O216 Ni11 C215 107.8(2)
C214 Ni11 C215 106.3(3)
Ni1 O123 Ni2 98.1(2)
Ni1 O123 Ni3 100.9(2)
Ni2 O123 Ni3 99.4(2)
Ni1 O124 Ni4 101.3(2)
Ni1 O124 Ni2 95.5(2)
Ni4 O124 Ni2 101.4(2)
Ni3 O146 Ni4 105.2(2)
Ni3 O146 Ni1 92.3(2)
Ni4 O146 Ni1 91.3(2)
Ni3 O146 Ni6 91.5(2)
Ni4 O146 Ni6 91.8(2)
Ni1 O146 Ni6 174.4(2)
Ni2 O245 Ni4 96.6(2)
Ni2 O245 Ni3 93.8(2)
Ni4 O245 Ni3 100.8(2)
Ni2 O245 Ni5 164.9(3)
Ni4 O245 Ni5 93.4(2)
Ni3 O245 Ni5 95.5(2)
Ni6 O356 Ni5 96.4(2)
Ni6 O356 Ni3 102.0(2)
Ni5 O356 Ni3 101.2(2)
Ni4 O456 Ni6 104.9(2)
Ni4 O456 Ni5 100.1(2)
Ni6 O456 Ni5 95.4(2)
C61 N11 C21 125.9(9)
O21 C21 N11 119.7(9)
O21 C21 C31 124.7(10)
N11 C21 C31 115.6(8)
C41 C31 C21 121.1(10)
C31 C41 C51 119.6(10)
C61 C51 C41 120.6(9)
N11 C61 C51 117.2(10)
N11 C61 C1M 119.0(10)
C51 C61 C1M 123.8(10)
C21 O21 Ni1 145.3(6)
C22 N12 C62 122.3(8)
C22 N12 Ni7 93.0(5)
C62 N12 Ni7 143.7(7)
O22 C22 N12 112.6(7)
O22 C22 C32 125.6(8)
N12 C22 C32 121.7(8)
O22 C22 Ni7 58.0(4)
N12 C22 Ni7 55.0(4)
C32 C22 Ni7 170.5(6)
C42 C32 C22 116.6(10)
C32 C42 C52 120.9(10)
C62 C52 C42 119.3(9)
N12 C62 C52 119.1(9)
N12 C62 C2M 118.2(9)
C52 C62 C2M 122.7(9)
C22 O22 Ni5 129.9(5)
C22 O22 Ni7 90.6(5)
Ni5 O22 Ni7 133.8(2)
C23 N13 C63 121.6(7)
C23 N13 Ni7 92.4(4)
C63 N13 Ni7 145.4(6)
O23 C23 N13 112.1(7)
O23 C23 C33 126.8(7)
N13 C23 C33 121.1(7)
O23 C23 Ni7 57.3(4)
N13 C23 Ni7 55.1(4)
C33 C23 Ni7 172.4(6)
C43 C33 C23 117.7(8)
C33 C43 C53 120.7(8)
C63 C53 C43 119.9(8)
N13 C63 C53 119.0(8)
N13 C63 C3M 117.5(7)
C53 C63 C3M 123.6(8)
C23 O23 Ni3 127.0(5)
C23 O23 Ni7 91.0(4)
Ni3 O23 Ni7 116.0(2)
C24 N14 C64 121.1(7)
C24 N14 Ni7 94.3(5)
C64 N14 Ni7 144.5(6)
O24 C24 N14 112.0(7)
O24 C24 C34 126.1(7)
N14 C24 C34 121.9(8)
C44 C34 C24 117.4(8)
C34 C44 C54 121.2(8)
C64 C54 C44 118.0(8)
N14 C64 C54 120.3(8)
N14 C64 C4M 117.5(8)
C54 C64 C4M 122.1(8)
C24 O24 Ni2 134.7(5)
C24 O24 Ni7 90.5(4)
Ni2 O24 Ni7 128.0(3)
C65 N15 C25 122.2(8)
C65 N15 Ni8 144.9(7)
C25 N15 Ni8 92.6(5)
O25 C25 N15 112.5(8)
O25 C25 C35 126.1(9)
N15 C25 C35 121.3(9)
O25 C25 Ni8 58.0(4)
N15 C25 Ni8 54.6(5)
C35 C25 Ni8 175.8(8)
C45 C35 C25 117.3(10)
C35 C45 C55 120.3(10)
C65 C55 C45 119.3(10)
N15 C65 C55 119.4(10)
N15 C65 C5M 117.2(9)
C55 C65 C5M 123.4(10)
C25 O25 Ni8 91.1(5)
C26 N16 C66 120.3(7)
C26 N16 Ni8 93.5(5)
C66 N16 Ni8 145.6(6)
O26 C26 N16 113.1(7)
O26 C26 C36 125.6(7)
N16 C26 C36 121.3(7)
C46 C36 C26 117.5(8)
C56 C46 C36 120.3(9)
C66 C56 C46 120.2(9)
C56 C66 N16 120.3(8)
C56 C66 C6M 123.9(9)
N16 C66 C6M 115.7(9)
C26 O26 Ni2 126.3(5)
C26 O26 Ni8 89.3(4)
Ni2 O26 Ni8 123.3(2)
C67 N17 C27 119.6(8)
C67 N17 Ni8 148.2(7)
C27 N17 Ni8 92.2(5)
O27 C27 N17 111.1(7)
O27 C27 C37 126.2(8)
N17 C27 C37 122.7(7)
O27 C27 Ni8 56.0(4)
N17 C27 Ni8 55.0(4)
C37 C27 Ni8 177.8(6)
C47 C37 C27 117.7(9)
C37 C47 C57 119.7(9)
C67 C57 C47 121.2(9)
N17 C67 C57 119.0(9)
N17 C67 C7M 116.3(9)
C57 C67 C7M 124.7(9)
C27 O27 Ni1 132.5(5)
C27 O27 Ni8 92.2(5)
Ni1 O27 Ni8 119.4(2)
C28 N18 C68 120.9(7)
C28 N18 Ni9 91.5(5)
C68 N18 Ni9 147.2(6)
O28 C28 N18 112.3(7)
O28 C28 C38 126.8(8)
N18 C28 C38 120.9(7)
O28 C28 Ni9 56.5(4)
N18 C28 Ni9 56.0(4)
C38 C28 Ni9 175.8(6)
C48 C38 C28 118.1(9)
C38 C48 C58 120.6(9)
C68 C58 C48 120.0(9)
N18 C68 C58 119.5(9)
N18 C68 C8M 117.1(8)
C58 C68 C8M 123.4(8)
C28 O28 Ni9 91.6(5)
C28 O28 Ni4 130.1(5)
Ni9 O28 Ni4 117.1(2)
C69 N19 C29 119.8(7)
C69 N19 Ni9 145.9(6)
C29 N19 Ni9 94.3(5)
O29 C29 N19 111.3(7)
O29 C29 C39 126.6(8)
N19 C29 C39 122.1(8)
C49 C39 C29 116.9(8)
C39 C49 C59 121.7(9)
C69 C59 C49 118.4(9)
N19 C69 C59 120.9(8)
N19 C69 C9M 116.5(8)
C59 C69 C9M 122.6(8)
C29 O29 Ni2 129.9(5)
C29 O29 Ni9 91.0(5)
Ni2 O29 Ni9 129.9(2)
C610 N110 C210 119.2(7)
C610 N110 Ni9 147.1(6)
C210 N110 Ni9 93.7(5)
O210 C210 N110 110.9(7)
O210 C210 C310 126.5(7)
N110 C210 C310 122.6(7)
O210 C210 Ni9 57.2(4)
N110 C210 Ni9 53.7(4)
C310 C210 Ni9 176.3(6)
C210 C310 C410 117.4(8)
C510 C410 C310 119.9(8)
C610 C510 C410 119.5(8)
N110 C610 C510 121.5(8)
N110 C610 C10M 115.4(8)
C510 C610 C10M 123.1(8)
C210 O210 Ni5 133.9(5)
C210 O210 Ni9 91.3(4)
Ni5 O210 Ni9 127.7(2)
C211 N111 C611 120.3(7)
C211 N111 Ni10 93.6(5)
C611 N111 Ni10 144.8(6)
O211 C211 N111 112.5(7)
O211 C211 C311 125.4(7)
N111 C211 C311 122.0(7)
C411 C311 C211 117.6(8)
C311 C411 C511 120.4(9)
C611 C511 C411 119.3(8)
N111 C611 C511 120.3(8)
N111 C611 C11M 116.6(8)
C511 C611 C11M 123.1(8)
C211 O211 Ni5 125.6(5)
C211 O211 Ni10 90.4(5)
Ni5 O211 Ni10 123.9(2)
C212 N112 C612 120.8(7)
C212 N112 Ni10 90.4(5)
C612 N112 Ni10 147.6(6)
O212 C212 N112 113.3(7)
O212 C212 C312 126.3(8)
N112 C212 C312 120.4(8)
O212 C212 Ni10 57.4(4)
N112 C212 Ni10 56.4(4)
C312 C212 Ni10 172.3(7)
C412 C312 C212 117.7(9)
C312 C412 C512 121.8(10)
C612 C512 C412 119.8(9)
N112 C612 C512 119.5(8)
N112 C612 C12M 116.5(8)
C512 C612 C12M 124.0(8)
C212 O212 Ni10 90.9(5)
C613 N113 C213 120.2(8)
C613 N113 Ni10 147.7(6)
C213 N113 Ni10 91.5(5)
O213 C213 N113 111.9(7)
O213 C213 C313 126.9(8)
N113 C213 C313 121.2(8)
O213 C213 Ni10 56.2(4)
N113 C213 Ni10 55.8(4)
C313 C213 Ni10 173.3(6)
C413 C313 C213 118.0(9)
C313 C413 C513 120.0(10)
C613 C513 C413 120.8(9)
C513 C613 N113 119.7(9)
C513 C613 C13M 125.1(9)
N113 C613 C13M 115.2(9)
C213 O213 Ni6 133.8(5)
C213 O213 Ni10 92.2(5)
Ni6 O213 Ni10 127.2(3)
C214 N114 C614 119.9(7)
C214 N114 Ni11 91.2(5)
C614 N114 Ni11 147.1(6)
O214 C214 N114 112.0(7)
O214 C214 C314 126.8(8)
N114 C214 C314 121.3(7)
O214 C214 Ni11 56.6(4)
N114 C214 Ni11 56.3(4)
C314 C214 Ni11 171.4(7)
C414 C314 C214 118.7(8)
C314 C414 C514 119.4(8)
C614 C514 C414 120.0(8)
N114 C614 C514 120.6(8)
N114 C614 C14M 116.0(7)
C514 C614 C14M 123.4(8)
C214 O214 Ni6 124.9(5)
C214 O214 Ni11 91.5(4)
Ni6 O214 Ni11 121.7(2)
C615 N115 C215 121.1(7)
C615 N115 Ni11 146.4(6)
C215 N115 Ni11 92.2(5)
O215 C215 N115 113.1(7)
O215 C215 C315 126.2(7)
N115 C215 C315 120.6(7)
O215 C215 Ni11 57.8(4)
N115 C215 Ni11 55.4(4)
C315 C215 Ni11 174.4(6)
C415 C315 C215 117.9(8)
C315 C415 C515 121.3(9)
C615 C515 C415 117.6(8)
N115 C615 C515 121.4(8)
N115 C615 C15M 117.2(8)
C515 C615 C15M 121.4(8)
C215 O215 Ni3 131.4(5)
C215 O215 Ni11 91.3(4)
Ni3 O215 Ni11 132.1(3)
C616 N116 C216 120.0(7)
C616 N116 Ni11 145.2(6)
C216 N116 Ni11 94.6(5)
O216 C216 N116 112.7(7)
O216 C216 C316 125.7(8)
N116 C216 C316 121.6(8)
C416 C316 C216 116.6(9)
C316 C416 C516 121.9(9)
C616 C516 C416 119.1(8)
N116 C616 C516 120.8(8)
N116 C616 C16M 116.0(8)
C516 C616 C16M 123.2(8)
C216 O216 Ni11 89.5(5)
N1U C2U C3U 172.0(31)
N1U' C2U' C3U' 166.0(59)
N1U" C2U" C3U" 174.7(52)
N1V C2V C3V 177.0(27)
C3W C2W N1W 177.1(20)
N1X C2X C3X 178.5(14)
C3Y C2Y N1Y 171.6(32)
N1Z C2Z C3Z 177.8(14)

loop_
_geom_bond_atom_site_label_1
_geom_bond_atom_site_label_2
_geom_bond_distance
Ni1 O123 1.995(5)
Ni1 O124 2.025(5)
Ni1 O21 2.038(6)
Ni1 O27 2.049(5)
Ni1 O1 2.071(6)
Ni1 O146 2.280(5)
Ni2 O123 2.026(5)
Ni2 O26 2.037(5)
Ni2 O24 2.049(5)
Ni2 O124 2.078(5)
Ni2 O29 2.082(5)
Ni2 O245 2.124(5)
Ni3 O23 2.049(5)
Ni3 O146 2.051(5)
Ni3 O215 2.058(5)
Ni3 O123 2.062(5)
Ni3 O356 2.067(5)
Ni3 O245 2.145(5)
Ni4 O456 2.017(5)
Ni4 O124 2.033(5)
Ni4 O28 2.088(5)
Ni4 O146 2.104(5)
Ni4 O245 2.138(5)
Ni4 Cl4 2.418(3)
Ni5 O211 2.034(5)
Ni5 O356 2.050(5)
Ni5 O22 2.055(5)
Ni5 O456 2.056(5)
Ni5 O210 2.067(5)
Ni5 O245 2.154(5)
Ni6 O356 2.005(5)
Ni6 O213 2.020(5)
Ni6 O456 2.030(5)
Ni6 O214 2.061(5)
Ni6 O6 2.074(6)
Ni6 O146 2.358(5)
Ni7 N14 2.048(7)
Ni7 N13 2.058(6)
Ni7 N12 2.066(7)
Ni7 O23 2.110(5)
Ni7 O22 2.135(5)
Ni7 O24 2.143(5)
Ni7 C23 2.507(8)
Ni7 C22 2.518(8)
Ni8 N15 2.053(7)
Ni8 N16 2.056(7)
Ni8 N17 2.066(7)
Ni8 O27 2.091(6)
Ni8 O25 2.134(6)
Ni8 O26 2.167(5)
Ni8 C25 2.516(10)
Ni8 C27 2.519(8)
Ni9 N110 2.035(6)
Ni9 N19 2.048(7)
Ni9 N18 2.074(7)
Ni9 O28 2.085(5)
Ni9 O210 2.119(5)
Ni9 O29 2.153(5)
Ni9 C28 2.500(8)
Ni9 C210 2.520(8)
Ni10 N112 2.059(7)
Ni10 N111 2.076(6)
Ni10 N113 2.079(7)
Ni10 O212 2.084(6)
Ni10 O213 2.091(5)
Ni10 O211 2.157(5)
Ni10 C212 2.473(8)
Ni10 C213 2.513(9)
Ni11 N116 2.047(7)
Ni11 N115 2.062(7)
Ni11 N114 2.074(6)
Ni11 O214 2.082(5)
Ni11 O215 2.120(5)
Ni11 O216 2.207(6)
Ni11 C214 2.493(8)
Ni11 C215 2.505(8)
N11 C61 1.336(11)
N11 C21 1.397(12)
C21 O21 1.247(10)
C21 C31 1.401(13)
C31 C41 1.358(13)
C41 C51 1.42(2)
C51 C61 1.374(15)
C61 C1M 1.47(2)
N12 C22 1.333(10)
N12 C62 1.341(11)
C22 O22 1.314(9)
C22 C32 1.400(11)
C32 C42 1.378(14)
C42 C52 1.40(2)
C52 C62 1.382(14)
C62 C2M 1.485(14)
N13 C23 1.347(10)
N13 C63 1.347(10)
C23 O23 1.318(9)
C23 C33 1.388(11)
C33 C43 1.366(11)
C43 C53 1.386(12)
C53 C63 1.377(12)
C63 C3M 1.494(12)
N14 C24 1.330(10)
N14 C64 1.353(11)
C24 O24 1.315(9)
C24 C34 1.386(11)
C34 C44 1.377(12)
C44 C54 1.401(13)
C54 C64 1.383(12)
C64 C4M 1.505(12)
N15 C65 1.343(12)
N15 C25 1.364(11)
C25 O25 1.292(10)
C25 C35 1.408(13)
C35 C45 1.41(2)
C45 C55 1.41(2)
C55 C65 1.41(2)
C65 C5M 1.481(14)
N16 C26 1.339(10)
N16 C66 1.367(11)
C26 O26 1.312(9)
C26 C36 1.407(12)
C36 C46 1.391(12)
C46 C56 1.373(13)
C56 C66 1.366(13)
C66 C6M 1.517(12)
N17 C67 1.358(10)
N17 C27 1.366(11)
C27 O27 1.328(9)
C27 C37 1.372(12)
C37 C47 1.370(12)
C47 C57 1.389(14)
C57 C67 1.370(14)
C67 C7M 1.489(14)
N18 C28 1.342(10)
N18 C68 1.359(10)
C28 O28 1.322(9)
C28 C38 1.392(11)
C38 C48 1.364(12)
C48 C58 1.377(14)
C58 C68 1.368(12)
C68 C8M 1.512(13)
N19 C69 1.348(10)
N19 C29 1.359(10)
C29 O29 1.314(9)
C29 C39 1.389(12)
C39 C49 1.369(12)
C49 C59 1.391(13)
C59 C69 1.380(13)
C69 C9M 1.510(12)
N110 C610 1.347(10)
N110 C210 1.362(10)
C210 O210 1.316(9)
C210 C310 1.381(11)
C310 C410 1.398(12)
C410 C510 1.394(13)
C510 C610 1.370(12)
C610 C10M 1.505(12)
N111 C211 1.323(10)
N111 C611 1.348(10)
C211 O211 1.311(9)
C211 C311 1.394(12)
C311 C411 1.363(11)
C411 C511 1.382(13)
C511 C611 1.373(12)
C611 C11M 1.522(12)
N112 C212 1.355(10)
N112 C612 1.365(11)
C212 O212 1.297(9)
C212 C312 1.414(12)
C312 C412 1.347(13)
C412 C512 1.379(14)
C512 C612 1.368(13)
C612 C12M 1.501(13)
N113 C613 1.357(11)
N113 C213 1.358(10)
C213 O213 1.316(9)
C213 C313 1.393(12)
C313 C413 1.353(13)
C413 C513 1.399(14)
C513 C613 1.342(14)
C613 C13M 1.497(13)
N114 C214 1.339(10)
N114 C614 1.348(10)
C214 O214 1.318(9)
C214 C314 1.395(11)
C314 C414 1.366(12)
C414 C514 1.381(13)
C514 C614 1.369(12)
C614 C14M 1.513(12)
N115 C615 1.341(10)
N115 C215 1.345(10)
C215 O215 1.286(9)
C215 C315 1.391(12)
C315 C415 1.374(12)
C415 C515 1.396(13)
C515 C615 1.373(13)
C615 C15M 1.519(12)
N116 C616 1.347(11)
N116 C216 1.371(10)
C216 O216 1.305(9)
C216 C316 1.403(12)
C316 C416 1.370(13)
C416 C516 1.387(13)
C516 C616 1.372(12)
C616 C16M 1.487(12)
N1U C2U 1.210(9)
C2U C3U 1.406(9)
N1U' C2U' 1.207(10)
C2U' C3U' 1.403(10)
N1U" C2U" 1.212(10)
C2U" C3U" 1.402(10)
N1V C2V 1.14(2)
C2V C3V 1.37(2)
N1W C2W 1.39(2)
C2W C3W 1.15(2)
N1X C2X 1.140(15)
C2X C3X 1.44(2)
N1Y C2Y 1.48(3)
C2Y C3Y 1.07(2)
N1Z C2Z 1.152(15)
C2Z C3Z 1.43(2)
